data_9011764
loop_
_publ_author_name
'Kolitsch, U.'
'Taylor, M. R.'
'Fallon, G. D.'
'Pring, A.'

_publ_section_title
;Springcreekite, BaV(3+)3(PO4)2(OH,H2O)6, a new member of the crandallite
 group, from the Spring Creek mine, South Australia: the first natural
 V(3+)-member of the alunite family and its crystal structure Locality: Spring
 Creek mine, South Australia
;
_journal_name_full 'Neues Jahrbuch fur Mineralogie, Monatshefte'
_journal_page_first 529
_journal_page_last 544
_journal_volume 1999
_journal_year 1999
_chemical_compound_source 'Spring Creek mine, South Australia'
_chemical_formula_sum 'Ba F0.06 Fe1.29 H16.14 O13.94 P2 V1.71'
_chemical_name_mineral Springcreekite
_space_group_IT_number 166
_symmetry_space_group_name_Hall '-R 3 2"'
_symmetry_space_group_name_H-M 'R -3 m :H'
_cell_angle_alpha 90
_cell_angle_beta 90
_cell_angle_gamma 120
_cell_formula_units_Z 3
_cell_length_a 7.2430
_cell_length_b 7.2430
_cell_length_c 17.38539
_cell_volume 789.863
_database_code_amcsd 0014903
_exptl_crystal_density_diffrn 3.777
_cod_original_sg_symbol_H-M 'R -3 m'
_cod_original_formula_sum 'Ba (V1.71 Fe1.29) P2 O13.94 F.06 H16.14'
_cod_database_code 9011764

loop_
_space_group_symop_operation_xyz
x,y,z
2/3+x,1/3+y,1/3+z
1/3+x,2/3+y,2/3+z
x,x-y,z
2/3+x,1/3+x-y,1/3+z
1/3+x,2/3+x-y,2/3+z
y,x,-z
2/3+y,1/3+x,1/3-z
1/3+y,2/3+x,2/3-z
-x+y,y,z
2/3-x+y,1/3+y,1/3+z
1/3-x+y,2/3+y,2/3+z
-x,-x+y,-z
2/3-x,1/3-x+y,1/3-z
1/3-x,2/3-x+y,2/3-z
-y,-x,z
2/3-y,1/3-x,1/3+z
1/3-y,2/3-x,2/3+z
x-y,-y,-z
2/3+x-y,1/3-y,1/3-z
1/3+x-y,2/3-y,2/3-z
y,-x+y,-z
2/3+y,1/3-x+y,1/3-z
1/3+y,2/3-x+y,2/3-z
-x+y,-x,z
2/3-x+y,1/3-x,1/3+z
1/3-x+y,2/3-x,2/3+z
-x,-y,-z
2/3-x,1/3-y,1/3-z
1/3-x,2/3-y,2/3-z
-y,x-y,z
2/3-y,1/3+x-y,1/3+z
1/3-y,2/3+x-y,2/3+z
x-y,x,-z
2/3+x-y,1/3+x,1/3-z
1/3+x-y,2/3+x,2/3-z

loop_
_atom_site_aniso_label
_atom_site_aniso_U_11
_atom_site_aniso_U_22
_atom_site_aniso_U_33
_atom_site_aniso_U_12
_atom_site_aniso_U_13
_atom_site_aniso_U_23
Ba 0.01130 0.01130 0.00600 0.00000 0.00000 0.00570
V 0.01250 0.00780 0.00880 -0.00084 -0.00042 0.00620
Fe 0.01250 0.00780 0.00880 -0.00084 -0.00042 0.00620
P 0.00670 0.00670 0.00770 0.00000 0.00000 0.00330
O1 0.01280 0.01280 0.00790 0.00000 0.00000 0.00640
O2 0.01120 0.01120 0.00900 -0.00020 0.00020 0.00730
O-H3 0.00770 0.00770 0.01250 0.00050 -0.00050 0.00170
Wat3 0.00770 0.00770 0.01250 0.00050 -0.00050 0.00170
F3 0.00770 0.00770 0.01250 0.00050 -0.00050 0.00170

loop_
_atom_site_label
_atom_site_fract_x
_atom_site_fract_y
_atom_site_fract_z
_atom_site_occupancy
_atom_site_type_symbol
_atom_site_attached_hydrogens
Ba 0.00000 0.00000 0.00000 1.00000 Ba 0
V 0.50000 0.00000 0.50000 0.57000 V 0
Fe 0.50000 0.00000 0.50000 0.43000 Fe 0
P 0.00000 0.00000 0.30500 1.00000 P 0
O1 0.00000 0.00000 0.60560 1.00000 O 0
O2 0.21732 0.78268 0.94279 1.00000 O 0
O-H3 0.12715 0.87285 0.13528 0.69000 O 1
Wat3 0.12715 0.87285 0.13528 0.30000 O 2
F3 0.12715 0.87285 0.13528 0.01000 F 0

loop_
_cod_changelog_entry_id
_cod_changelog_entry_author
_cod_changelog_entry_date
_cod_changelog_entry_text
1
;cod-tools version 3.8.0
Id: cif_guess_AMCSD_atom_types 9581 2023-05-17 12:35:41Z saulius
;
2023-05-18T11:41:39+03:00
;Derived atom types and hydrogen counts
from atom names that follow the AMCSD naming convention
(Wat == water, O-H == hydroxyl).
;
2
;cod-tools version 3.10.1
Id: cif_fix_AMCSD_aniso_labels 10200 2024-08-01 14:09:44Z saulius
;
2024-08-02T12:21:42+03:00
;Changed the following '_atom_site_aniso_label' values:
'OH3' -> 'O-H3'
;

loop_
_cod_related_entry_id
_cod_related_entry_database
_cod_related_entry_code
1 AMCSD 0014903
